data_7204827
loop_
_publ_author_name
'Holmes, Kathryn E.'
'Gilby, Liam M.'
'Stonehouse, Julia M.'
'Kelly, Paul F.'
'Elsegood, Mark R. J.'

_publ_section_title
;
 The preparation and crystal structures of derivatised sulfimidium
 salts
;
_journal_issue 8
_journal_name_full CrystEngComm
_journal_page_first 34
_journal_paper_doi 10.1039/b316218d
_journal_volume 6
_journal_year 2004
_chemical_formula_sum 'C12 H12 Cl N O S'
_chemical_formula_weight 253.74
_chemical_name_systematic
;
?
;
_space_group_IT_number 14
_symmetry_cell_setting monoclinic
_symmetry_space_group_name_Hall '-P 2ybc'
_symmetry_space_group_name_H-M 'P 1 21/c 1'
_atom_sites_solution_hydrogens 'geom except NH & OH coords freely refined'
_atom_sites_solution_primary direct
_atom_sites_solution_secondary difmap
_audit_creation_method SHELXL-97
_cell_angle_alpha 90.00
_cell_angle_beta 91.335(2)
_cell_angle_gamma 90.00
_cell_formula_units_Z 4
_cell_length_a 13.5552(19)
_cell_length_b 5.6845(8)
_cell_length_c 15.508(2)
_cell_measurement_reflns_used 5352
_cell_measurement_temperature 150(2)
_cell_measurement_theta_max 28.43
_cell_measurement_theta_min 2.63
_cell_volume 1194.6(3)
_computing_cell_refinement 'Bruker SAINT'
_computing_data_collection 'Bruker SMART'
_computing_data_reduction 'Bruker SAINT'
_computing_molecular_graphics 'Bruker SHELXTL'
_computing_publication_material 'Bruker SHELXTL and local programs'
_computing_structure_refinement 'Bruker SHELXTL'
_computing_structure_solution 'Bruker SHELXTL'
_diffrn_ambient_temperature 150(2)
_diffrn_measured_fraction_theta_full 0.998
_diffrn_measured_fraction_theta_max 0.895
_diffrn_measurement_device_type 'Bruker SMART 1000 CCD diffractometer'
_diffrn_measurement_method '\w rotation with narrow frames'
_diffrn_radiation_monochromator graphite
_diffrn_radiation_source 'sealed tube'
_diffrn_radiation_type MoK\a
_diffrn_radiation_wavelength 0.71073
_diffrn_reflns_av_R_equivalents 0.0233
_diffrn_reflns_av_sigmaI/netI 0.0239
_diffrn_reflns_limit_h_max 18
_diffrn_reflns_limit_h_min -18
_diffrn_reflns_limit_k_max 7
_diffrn_reflns_limit_k_min -7
_diffrn_reflns_limit_l_max 20
_diffrn_reflns_limit_l_min -20
_diffrn_reflns_number 9507
_diffrn_reflns_theta_full 26.00
_diffrn_reflns_theta_max 28.93
_diffrn_reflns_theta_min 1.50
_diffrn_standards_decay_% 0
_diffrn_standards_number 0
_exptl_absorpt_coefficient_mu 0.471
_exptl_absorpt_correction_T_max 0.920
_exptl_absorpt_correction_T_min 0.746
_exptl_absorpt_correction_type multi-scan
_exptl_crystal_colour colourless
_exptl_crystal_density_diffrn 1.411
_exptl_crystal_density_method 'not measured'
_exptl_crystal_description block
_exptl_crystal_F_000 528
_exptl_crystal_size_max 0.66
_exptl_crystal_size_mid 0.29
_exptl_crystal_size_min 0.18
_refine_diff_density_max 0.544
_refine_diff_density_min -0.260
_refine_diff_density_rms 0.054
_refine_ls_extinction_method none
_refine_ls_goodness_of_fit_ref 1.042
_refine_ls_hydrogen_treatment mixed
_refine_ls_matrix_type full
_refine_ls_number_parameters 154
_refine_ls_number_reflns 2825
_refine_ls_number_restraints 0
_refine_ls_restrained_S_all 1.042
_refine_ls_R_factor_all 0.0416
_refine_ls_R_factor_gt 0.0325
_refine_ls_shift/su_max 0.001
_refine_ls_shift/su_mean 0.000
_refine_ls_structure_factor_coef Fsqd
_refine_ls_weighting_details 'calc w=1/[\s^2^(Fo^2^)+(0.0545P)^2^+0.3183P] where P=(Fo^2^+2Fc^2^)/3'
_refine_ls_weighting_scheme calc
_refine_ls_wR_factor_gt 0.0873
_refine_ls_wR_factor_ref 0.0939
_reflns_number_gt 2373
_reflns_number_total 2825
_reflns_threshold_expression I>2\s(I)
_cod_data_source_file b316218d.txt
_cod_data_source_block 4
_cod_original_sg_symbol_H-M P2(1)/c
_cod_database_code 7204827

loop_
_symmetry_equiv_pos_as_xyz
'x, y, z'
'-x, y+1/2, -z+1/2'
'-x, -y, -z'
'x, -y-1/2, z-1/2'

loop_
_atom_site_label
_atom_site_type_symbol
_atom_site_fract_x
_atom_site_fract_y
_atom_site_fract_z
_atom_site_U_iso_or_equiv
_atom_site_adp_type
_atom_site_occupancy
_atom_site_symmetry_multiplicity
_atom_site_calc_flag
_atom_site_refinement_flags
_atom_site_disorder_assembly
_atom_site_disorder_group
S1 S 0.21476(3) -0.04028(7) 0.07754(3) 0.02717(12) Uani 1 1 d . . .
N1 N 0.18540(11) -0.0082(3) -0.02488(9) 0.0310(3) Uani 1 1 d . . .
H1A H 0.2105(15) 0.115(4) -0.0514(13) 0.046 Uiso 1 1 d . . .
H1B H 0.1988(15) -0.129(4) -0.0499(13) 0.046 Uiso 1 1 d . . .
O1 O 0.63534(8) 0.0786(2) 0.16270(7) 0.0323(3) Uani 1 1 d . . .
H1 H 0.6604(15) 0.213(4) 0.1454(13) 0.048 Uiso 1 1 d . . .
C1 C 0.34155(11) 0.0077(3) 0.09841(10) 0.0258(3) Uani 1 1 d . . .
C2 C 0.39115(11) 0.2082(3) 0.07031(10) 0.0283(3) Uani 1 1 d . . .
H2 H 0.3571 0.3260 0.0380 0.034 Uiso 1 1 calc R . .
C3 C 0.49041(11) 0.2322(3) 0.09033(10) 0.0270(3) Uani 1 1 d . . .
H3 H 0.5252 0.3670 0.0714 0.032 Uiso 1 1 calc R . .
C4 C 0.53984(11) 0.0584(3) 0.13847(9) 0.0253(3) Uani 1 1 d . . .
C5 C 0.49024(12) -0.1427(3) 0.16419(10) 0.0298(3) Uani 1 1 d . . .
H5 H 0.5246 -0.2625 0.1953 0.036 Uiso 1 1 calc R . .
C6 C 0.39064(11) -0.1683(3) 0.14440(10) 0.0293(3) Uani 1 1 d . . .
H6 H 0.3562 -0.3050 0.1621 0.035 Uiso 1 1 calc R . .
C7 C 0.15637(10) 0.2114(3) 0.12257(9) 0.0254(3) Uani 1 1 d . . .
C8 C 0.19629(11) 0.3190(3) 0.19576(10) 0.0293(3) Uani 1 1 d . . .
H8 H 0.2568 0.2652 0.2209 0.035 Uiso 1 1 calc R . .
C9 C 0.14609(12) 0.5065(3) 0.23156(11) 0.0332(4) Uani 1 1 d . . .
H9 H 0.1728 0.5833 0.2813 0.040 Uiso 1 1 calc R . .
C10 C 0.05733(12) 0.5826(3) 0.19535(11) 0.0342(4) Uani 1 1 d . . .
H10 H 0.0239 0.7126 0.2198 0.041 Uiso 1 1 calc R . .
C11 C 0.01726(12) 0.4700(3) 0.12375(11) 0.0350(4) Uani 1 1 d . . .
H11 H -0.0442 0.5213 0.0998 0.042 Uiso 1 1 calc R . .
C12 C 0.06601(11) 0.2836(3) 0.08682(10) 0.0322(4) Uani 1 1 d . . .
H12 H 0.0384 0.2055 0.0378 0.039 Uiso 1 1 calc R . .
Cl1 Cl 0.74523(3) 0.50280(7) 0.10231(3) 0.03371(13) Uani 1 1 d . . .

loop_
_atom_site_aniso_label
_atom_site_aniso_U_11
_atom_site_aniso_U_22
_atom_site_aniso_U_33
_atom_site_aniso_U_23
_atom_site_aniso_U_13
_atom_site_aniso_U_12
S1 0.0223(2) 0.02450(19) 0.0348(2) 0.00150(14) 0.00234(14) -0.00406(14)
N1 0.0298(7) 0.0295(7) 0.0336(7) -0.0063(6) 0.0014(6) -0.0055(6)
O1 0.0220(5) 0.0323(6) 0.0424(7) 0.0040(5) -0.0029(4) 0.0016(5)
C1 0.0221(7) 0.0236(7) 0.0318(8) 0.0006(6) 0.0021(6) -0.0009(5)
C2 0.0236(7) 0.0239(7) 0.0373(8) 0.0060(6) 0.0002(6) 0.0008(6)
C3 0.0236(7) 0.0228(7) 0.0348(8) 0.0040(6) 0.0025(6) -0.0015(6)
C4 0.0218(7) 0.0270(7) 0.0272(7) -0.0020(6) 0.0018(5) 0.0027(6)
C5 0.0311(8) 0.0246(7) 0.0335(8) 0.0052(6) 0.0006(6) 0.0049(6)
C6 0.0299(8) 0.0227(7) 0.0353(8) 0.0038(6) 0.0039(6) -0.0010(6)
C7 0.0189(7) 0.0294(7) 0.0281(7) 0.0019(6) 0.0030(5) -0.0019(6)
C8 0.0212(7) 0.0379(9) 0.0287(7) 0.0015(6) -0.0005(5) -0.0020(6)
C9 0.0301(8) 0.0407(9) 0.0291(8) -0.0053(6) 0.0035(6) -0.0054(7)
C10 0.0302(8) 0.0352(9) 0.0375(8) -0.0001(7) 0.0109(7) 0.0018(7)
C11 0.0226(8) 0.0449(10) 0.0375(9) 0.0028(7) 0.0006(6) 0.0054(7)
C12 0.0238(8) 0.0400(9) 0.0325(8) -0.0024(7) -0.0041(6) -0.0020(6)
Cl1 0.0283(2) 0.0245(2) 0.0481(3) 0.00072(15) -0.00446(16) -0.00126(14)

loop_
_atom_type_symbol
_atom_type_description
_atom_type_scat_dispersion_real
_atom_type_scat_dispersion_imag
_atom_type_scat_source
C C 0.0033 0.0016 'International Tables Vol C Tables 4.2.6.8 and 6.1.1.4'
H H 0.0000 0.0000 'International Tables Vol C Tables 4.2.6.8 and 6.1.1.4'
N N 0.0061 0.0033 'International Tables Vol C Tables 4.2.6.8 and 6.1.1.4'
O O 0.0106 0.0060 'International Tables Vol C Tables 4.2.6.8 and 6.1.1.4'
S S 0.1246 0.1234 'International Tables Vol C Tables 4.2.6.8 and 6.1.1.4'
Cl Cl 0.1484 0.1585 'International Tables Vol C Tables 4.2.6.8 and 6.1.1.4'

loop_
_geom_angle_atom_site_label_1
_geom_angle_atom_site_label_2
_geom_angle_atom_site_label_3
_geom_angle
_geom_angle_site_symmetry_1
_geom_angle_site_symmetry_3
_geom_angle_publ_flag
N1 S1 C1 111.99(7) . . ?
N1 S1 C7 100.96(7) . . ?
C1 S1 C7 104.10(7) . . ?
C6 C1 C2 121.26(14) . . ?
C6 C1 S1 115.85(11) . . ?
C2 C1 S1 122.88(12) . . ?
C3 C2 C1 118.94(14) . . ?
C2 C3 C4 120.14(14) . . ?
O1 C4 C5 117.35(14) . . ?
O1 C4 C3 122.31(14) . . ?
C5 C4 C3 120.33(14) . . ?
C6 C5 C4 119.91(14) . . ?
C5 C6 C1 119.39(14) . . ?
C8 C7 C12 121.17(14) . . ?
C8 C7 S1 120.33(11) . . ?
C12 C7 S1 118.28(12) . . ?
C9 C8 C7 118.70(14) . . ?
C10 C9 C8 120.48(15) . . ?
C11 C10 C9 120.17(16) . . ?
C12 C11 C10 120.40(15) . . ?
C11 C12 C7 119.05(15) . . ?

loop_
_geom_bond_atom_site_label_1
_geom_bond_atom_site_label_2
_geom_bond_distance
_geom_bond_site_symmetry_2
_geom_bond_publ_flag
S1 N1 1.6386(15) . ?
S1 C1 1.7626(16) . ?
S1 C7 1.7850(16) . ?
O1 C4 1.3444(18) . ?
C1 C6 1.389(2) . ?
C1 C2 1.398(2) . ?
C2 C3 1.380(2) . ?
C3 C4 1.400(2) . ?
C4 C5 1.389(2) . ?
C5 C6 1.385(2) . ?
C7 C8 1.388(2) . ?
C7 C12 1.394(2) . ?
C8 C9 1.388(2) . ?
C9 C10 1.385(2) . ?
C10 C11 1.382(3) . ?
C11 C12 1.381(2) . ?

loop_
_geom_hbond_atom_site_label_D
_geom_hbond_atom_site_label_H
_geom_hbond_atom_site_label_A
_geom_hbond_distance_DH
_geom_hbond_distance_HA
_geom_hbond_distance_DA
_geom_hbond_angle_DHA
_geom_hbond_site_symmetry_A
N1 H1A Cl1 0.88(2) 2.39(2) 3.2608(16) 166.9(18) 3_665
N1 H1B Cl1 0.81(2) 2.40(2) 3.2067(15) 170(2) 3_655
O1 H1 Cl1 0.88(2) 2.12(2) 2.9958(13) 169.5(19) .

loop_
_geom_torsion_atom_site_label_1
_geom_torsion_atom_site_label_2
_geom_torsion_atom_site_label_3
_geom_torsion_atom_site_label_4
_geom_torsion
_geom_torsion_site_symmetry_1
_geom_torsion_site_symmetry_2
_geom_torsion_site_symmetry_3
_geom_torsion_site_symmetry_4
_geom_torsion_publ_flag
N1 S1 C1 C6 -128.28(12) . . . . ?
C7 S1 C1 C6 123.49(12) . . . . ?
N1 S1 C1 C2 51.16(15) . . . . ?
C7 S1 C1 C2 -57.07(15) . . . . ?
C6 C1 C2 C3 -1.2(2) . . . . ?
S1 C1 C2 C3 179.37(12) . . . . ?
C1 C2 C3 C4 -0.4(2) . . . . ?
C2 C3 C4 O1 -177.08(14) . . . . ?
C2 C3 C4 C5 2.0(2) . . . . ?
O1 C4 C5 C6 177.13(14) . . . . ?
C3 C4 C5 C6 -2.0(2) . . . . ?
C4 C5 C6 C1 0.4(2) . . . . ?
C2 C1 C6 C5 1.2(2) . . . . ?
S1 C1 C6 C5 -179.34(12) . . . . ?
N1 S1 C7 C8 -149.34(13) . . . . ?
C1 S1 C7 C8 -33.12(14) . . . . ?
N1 S1 C7 C12 36.01(14) . . . . ?
C1 S1 C7 C12 152.23(12) . . . . ?
C12 C7 C8 C9 -2.2(2) . . . . ?
S1 C7 C8 C9 -176.65(12) . . . . ?
C7 C8 C9 C10 0.7(2) . . . . ?
C8 C9 C10 C11 0.9(3) . . . . ?
C9 C10 C11 C12 -1.1(3) . . . . ?
C10 C11 C12 C7 -0.3(3) . . . . ?
C8 C7 C12 C11 1.9(2) . . . . ?
S1 C7 C12 C11 176.55(13) . . . . ?

loop_
_cod_related_entry_id
_cod_related_entry_database
_cod_related_entry_code
1 ChemSpider 28575570
